data_7005292
loop_
_publ_author_name
'Ugolotti, Juri'
'Hellstrom, Sondra'
'Britovsek, George J. P.'
'Jones, Tim S.'
'Hunt, Patricia'
'White, Andrew J. P.'

_publ_section_title
;
 Synthesis and characterisation of luminescent fluorinated organoboron
 compounds.
;
_journal_issue 14
_journal_name_full 'Dalton transactions (Cambridge, England : 2003)'
_journal_page_first 1425
_journal_page_last 1432
_journal_paper_doi 10.1039/b700317j
_journal_year 2007
_chemical_formula_sum 'C27.5 H8 B Cl F15 N O'
_chemical_formula_weight 699.61
_chemical_name_systematic
;
?
;
_space_group_IT_number 15
_symmetry_cell_setting monoclinic
_symmetry_space_group_name_Hall '-C 2yc'
_symmetry_space_group_name_H-M 'C 1 2/c 1'
_atom_sites_solution_hydrogens geom
_atom_sites_solution_primary direct
_atom_sites_solution_secondary difmap
_audit_creation_method SHELXL-97
_cell_angle_alpha 90.00
_cell_angle_beta 104.723(3)
_cell_angle_gamma 90.00
_cell_formula_units_Z 16
_cell_length_a 26.9700(11)
_cell_length_b 10.5284(4)
_cell_length_c 37.9995(14)
_cell_measurement_temperature 173(2)
_cell_measurement_theta_max 71.0242
_cell_measurement_theta_min 2.5632
_cell_volume 10435.7(7)
_computing_cell_refinement 'CrysAlis RED, Oxford Diffraction Ltd'
_computing_data_collection 'CrysAlis CCD, Oxford Diffraction Ltd'
_computing_data_reduction 'CrysAlis RED, Oxford Diffraction Ltd'
_computing_molecular_graphics 'Bruker SHELXTL'
_computing_publication_material 'Bruker SHELXTL'
_computing_structure_refinement 'SHELXL-97 (Sheldrick, 1997)'
_computing_structure_solution 'SHELXS-97 (Sheldrick, 1990)'
_diffrn_ambient_temperature 173(2)
_diffrn_detector_area_resol_mean 8.2556
_diffrn_measured_fraction_theta_full 0.976
_diffrn_measured_fraction_theta_max 0.976
_diffrn_measurement_device_type 'OD Xcalibur PX Ultra'
_diffrn_measurement_method \w
_diffrn_radiation_monochromator graphite
_diffrn_radiation_source 'Enhance Ultra (Cu) X-ray Source'
_diffrn_radiation_type CuK\a
_diffrn_radiation_wavelength 1.54248
_diffrn_reflns_av_R_equivalents 0.0325
_diffrn_reflns_av_sigmaI/netI 0.0242
_diffrn_reflns_limit_h_max 33
_diffrn_reflns_limit_h_min -32
_diffrn_reflns_limit_k_max 12
_diffrn_reflns_limit_k_min -10
_diffrn_reflns_limit_l_max 45
_diffrn_reflns_limit_l_min -45
_diffrn_reflns_number 47810
_diffrn_reflns_theta_full 71.21
_diffrn_reflns_theta_max 71.21
_diffrn_reflns_theta_min 3.39
_exptl_absorpt_coefficient_mu 2.561
_exptl_absorpt_correction_T_max 0.84410
_exptl_absorpt_correction_T_min 0.70990
_exptl_absorpt_correction_type 'numeric analytical'
_exptl_crystal_colour Yellow
_exptl_crystal_density_diffrn 1.781
_exptl_crystal_density_method 'not measured'
_exptl_crystal_description plates
_exptl_crystal_F_000 5520
_exptl_crystal_size_max 0.14
_exptl_crystal_size_mid 0.12
_exptl_crystal_size_min 0.08
_refine_diff_density_max 0.601
_refine_diff_density_min -0.493
_refine_diff_density_rms 0.057
_refine_ls_extinction_coef 0.000091(11)
_refine_ls_extinction_expression Fc^*^=kFc[1+0.001xFc^2^\l^3^/sin(2\q)]^-1/4^
_refine_ls_extinction_method SHELXL
_refine_ls_goodness_of_fit_ref 1.111
_refine_ls_hydrogen_treatment constr
_refine_ls_matrix_type full
_refine_ls_number_parameters 860
_refine_ls_number_reflns 9862
_refine_ls_number_restraints 2
_refine_ls_restrained_S_all 1.111
_refine_ls_R_factor_all 0.0643
_refine_ls_R_factor_gt 0.0514
_refine_ls_shift/su_max 0.000
_refine_ls_shift/su_mean 0.000
_refine_ls_structure_factor_coef Fsqd
_refine_ls_weighting_details 'calc w=1/[\s^2^(Fo^2^)+(0.0452P)^2^+33.2843P] where P=(Fo^2^+2Fc^2^)/3'
_refine_ls_weighting_scheme calc
_refine_ls_wR_factor_gt 0.1298
_refine_ls_wR_factor_ref 0.1365
_reflns_number_gt 8016
_reflns_number_total 9862
_reflns_threshold_expression >2sigma(I)
_cod_data_source_file b700317j.txt
_cod_data_source_block Compound_1
_cod_depositor_comments
;
The following automatic conversions were performed:
'_symmetry_cell_setting' value 'Monoclinic' changed to 'monoclinic'
according to '/home/saulius/struct/CIF-dictionaries/cif_core.dic'
dictionary named 'cif_core.dic' version 2.4.1 from 2010-06-29.

Automatic conversion script
Id: cif_fix_enum 1527 2010-12-29 10:47:43Z saulius 
;
_cod_original_sg_symbol_H-M C2/c
_cod_original_formula_sum 'C27.50 H8 B Cl F15 N O'
_cod_database_code 7005292

loop_
_symmetry_equiv_pos_as_xyz
'x, y, z'
'-x, y, -z+1/2'
'x+1/2, y+1/2, z'
'-x+1/2, y+1/2, -z+1/2'
'-x, -y, -z'
'x, -y, z-1/2'
'-x+1/2, -y+1/2, -z'
'x+1/2, -y+1/2, z-1/2'

loop_
_atom_site_label
_atom_site_type_symbol
_atom_site_fract_x
_atom_site_fract_y
_atom_site_fract_z
_atom_site_U_iso_or_equiv
_atom_site_adp_type
_atom_site_occupancy
_atom_site_symmetry_multiplicity
_atom_site_calc_flag
_atom_site_refinement_flags
_atom_site_disorder_assembly
_atom_site_disorder_group
B B 0.14475(13) 0.1866(3) 0.01230(9) 0.0309(7) Uani 1 1 d . . .
O1 O 0.16967(8) 0.1259(2) -0.01481(5) 0.0327(5) Uani 1 1 d . . .
N1 N 0.22357(10) -0.0568(3) -0.03346(7) 0.0363(6) Uani 1 1 d D . .
H1 H 0.2336(13) -0.013(3) -0.0126(5) 0.045(10) Uiso 1 1 d D . .
C1 C 0.25458(14) -0.1482(3) -0.03944(10) 0.0428(8) Uani 1 1 d . . .
H1A H 0.2873 -0.1603 -0.0231 0.051 Uiso 1 1 calc R . .
C2 C 0.23851(15) -0.2256(3) -0.06976(11) 0.0487(9) Uani 1 1 d . . .
H2A H 0.2602 -0.2909 -0.0745 0.058 Uiso 1 1 calc R . .
C3 C 0.19102(14) -0.2067(3) -0.09281(10) 0.0475(9) Uani 1 1 d . . .
H3A H 0.1800 -0.2603 -0.1135 0.057 Uiso 1 1 calc R . .
C4 C 0.15823(13) -0.1103(3) -0.08667(9) 0.0413(8) Uani 1 1 d . . .
C5 C 0.10819(14) -0.0865(4) -0.10846(10) 0.0495(9) Uani 1 1 d . . .
H5A H 0.0946 -0.1361 -0.1296 0.059 Uiso 1 1 calc R . .
C6 C 0.07957(14) 0.0081(4) -0.09896(10) 0.0503(9) Uani 1 1 d . . .
H6A H 0.0462 0.0237 -0.1139 0.060 Uiso 1 1 calc R . .
C7 C 0.09795(13) 0.0838(4) -0.06751(9) 0.0426(8) Uani 1 1 d . . .
H7A H 0.0767 0.1485 -0.0618 0.051 Uiso 1 1 calc R . .
C8 C 0.14603(12) 0.0646(3) -0.04527(8) 0.0328(7) Uani 1 1 d . . .
C9 C 0.17636(12) -0.0337(3) -0.05546(8) 0.0343(7) Uani 1 1 d . . .
C10 C 0.11315(11) 0.3134(3) -0.00714(8) 0.0320(6) Uani 1 1 d . . .
C11 C 0.06044(11) 0.3342(3) -0.01604(8) 0.0345(7) Uani 1 1 d . . .
F11 F 0.02828(7) 0.24290(19) -0.01045(5) 0.0446(5) Uani 1 1 d . . .
C12 C 0.03770(12) 0.4459(3) -0.03157(9) 0.0400(8) Uani 1 1 d . . .
F12 F -0.01370(7) 0.4589(2) -0.03912(6) 0.0539(5) Uani 1 1 d . . .
C13 C 0.06681(14) 0.5429(3) -0.03916(9) 0.0430(8) Uani 1 1 d . . .
F13 F 0.04516(9) 0.6512(2) -0.05429(6) 0.0615(6) Uani 1 1 d . . .
C14 C 0.11923(14) 0.5265(3) -0.03176(9) 0.0418(8) Uani 1 1 d . . .
F14 F 0.14908(9) 0.6202(2) -0.03949(6) 0.0572(6) Uani 1 1 d . . .
C15 C 0.14028(11) 0.4138(3) -0.01674(8) 0.0333(7) Uani 1 1 d . . .
F15 F 0.19226(7) 0.40483(18) -0.01049(5) 0.0416(4) Uani 1 1 d . . .
C16 C 0.19434(11) 0.2230(3) 0.04686(8) 0.0295(6) Uani 1 1 d . . .
C17 C 0.20203(11) 0.3344(3) 0.06729(8) 0.0328(7) Uani 1 1 d . . .
F17 F 0.16718(7) 0.42982(18) 0.05978(5) 0.0415(4) Uani 1 1 d . . .
C18 C 0.24473(12) 0.3580(3) 0.09584(8) 0.0337(7) Uani 1 1 d . . .
F18 F 0.24913(8) 0.46836(18) 0.11438(5) 0.0475(5) Uani 1 1 d . . .
C19 C 0.28276(12) 0.2694(3) 0.10503(8) 0.0389(7) Uani 1 1 d . . .
F19 F 0.32481(7) 0.2917(2) 0.13240(5) 0.0538(5) Uani 1 1 d . . .
C20 C 0.27724(12) 0.1567(3) 0.08630(8) 0.0362(7) Uani 1 1 d . . .
F20 F 0.31365(8) 0.0660(2) 0.09510(6) 0.0525(5) Uani 1 1 d . . .
C21 C 0.23356(11) 0.1361(3) 0.05902(8) 0.0317(6) Uani 1 1 d . . .
F21 F 0.23043(7) 0.01784(17) 0.04374(5) 0.0388(4) Uani 1 1 d . . .
C22 C 0.11109(11) 0.0846(3) 0.03004(8) 0.0335(7) Uani 1 1 d . . .
C23 C 0.08426(12) 0.1289(3) 0.05458(9) 0.0376(7) Uani 1 1 d . . .
F23 F 0.08337(7) 0.25477(19) 0.06108(5) 0.0453(5) Uani 1 1 d . . .
C24 C 0.05864(13) 0.0514(4) 0.07328(9) 0.0446(8) Uani 1 1 d . . .
F24 F 0.03334(9) 0.1019(3) 0.09626(6) 0.0675(7) Uani 1 1 d . . .
C25 C 0.05988(13) -0.0779(4) 0.06887(10) 0.0475(9) Uani 1 1 d . . .
F25 F 0.03575(9) -0.1550(2) 0.08759(6) 0.0669(7) Uani 1 1 d . . .
C26 C 0.08683(13) -0.1280(3) 0.04608(9) 0.0429(8) Uani 1 1 d . . .
F26 F 0.09019(9) -0.2546(2) 0.04231(6) 0.0581(6) Uani 1 1 d . . .
C27 C 0.11172(12) -0.0466(3) 0.02745(8) 0.0357(7) Uani 1 1 d . . .
F27 F 0.13833(8) -0.10682(18) 0.00642(5) 0.0461(5) Uani 1 1 d . . .
B' B 0.34927(13) 0.9691(3) 0.21742(9) 0.0295(7) Uani 1 1 d . . .
O1' O 0.35098(8) 1.0063(2) 0.25558(5) 0.0337(5) Uani 1 1 d . . .
N1' N 0.33095(9) 1.0886(2) 0.31463(7) 0.0330(6) Uani 1 1 d D . .
H1' H 0.3100(11) 1.099(3) 0.2923(4) 0.042(10) Uiso 1 1 d D . .
C1' C 0.31636(13) 1.1360(3) 0.34294(9) 0.0420(8) Uani 1 1 d . . .
H1'A H 0.2851 1.1816 0.3393 0.050 Uiso 1 1 calc R . .
C2' C 0.34717(13) 1.1181(4) 0.37774(9) 0.0458(8) Uani 1 1 d . . .
H2'A H 0.3373 1.1521 0.3981 0.055 Uiso 1 1 calc R . .
C3' C 0.39158(13) 1.0519(4) 0.38265(9) 0.0436(8) Uani 1 1 d . . .
H3'A H 0.4123 1.0388 0.4066 0.052 Uiso 1 1 calc R . .
C4' C 0.40761(12) 1.0022(3) 0.35302(8) 0.0370(7) Uani 1 1 d . . .
C5' C 0.45366(12) 0.9345(4) 0.35582(9) 0.0443(8) Uani 1 1 d . . .
H5'A H 0.4758 0.9159 0.3790 0.053 Uiso 1 1 calc R . .
C6' C 0.46577(12) 0.8962(4) 0.32470(10) 0.0446(8) Uani 1 1 d . . .
H6'A H 0.4971 0.8524 0.3267 0.054 Uiso 1 1 calc R . .
C7' C 0.43362(12) 0.9191(3) 0.28973(9) 0.0402(8) Uani 1 1 d . . .
H7'A H 0.4440 0.8930 0.2688 0.048 Uiso 1 1 calc R . .
C8' C 0.38718(11) 0.9792(3) 0.28585(8) 0.0319(6) Uani 1 1 d . . .
C9' C 0.37533(11) 1.0226(3) 0.31803(8) 0.0296(6) Uani 1 1 d . . .
C10' C 0.35427(11) 0.8122(3) 0.21626(8) 0.0310(6) Uani 1 1 d . . .
C11' C 0.39588(12) 0.7446(3) 0.21078(9) 0.0356(7) Uani 1 1 d . . .
F11' F 0.43894(7) 0.80545(18) 0.20775(5) 0.0438(5) Uani 1 1 d . . .
C12' C 0.39799(13) 0.6140(3) 0.20859(10) 0.0427(8) Uani 1 1 d . . .
F12' F 0.43978(9) 0.5572(2) 0.20267(7) 0.0643(6) Uani 1 1 d . . .
C13' C 0.35715(14) 0.5423(3) 0.21269(10) 0.0468(9) Uani 1 1 d . . .
F13' F 0.35818(10) 0.41535(19) 0.21021(7) 0.0688(7) Uani 1 1 d . . .
C14' C 0.31582(13) 0.6035(3) 0.21971(9) 0.0422(8) Uani 1 1 d . . .
F14' F 0.27569(8) 0.5358(2) 0.22474(7) 0.0617(6) Uani 1 1 d . . .
C15' C 0.31514(11) 0.7343(3) 0.22130(8) 0.0353(7) Uani 1 1 d . . .
F15' F 0.27207(7) 0.78643(19) 0.22753(5) 0.0447(5) Uani 1 1 d . . .
C16' C 0.29275(11) 1.0233(3) 0.19336(7) 0.0286(6) Uani 1 1 d . . .
C17' C 0.26040(11) 0.9643(3) 0.16345(8) 0.0305(6) Uani 1 1 d . . .
F17' F 0.27194(7) 0.84730(17) 0.15230(5) 0.0368(4) Uani 1 1 d . . .
C18' C 0.21525(11) 1.0155(3) 0.14278(8) 0.0346(7) Uani 1 1 d . . .
F18' F 0.18615(7) 0.94986(19) 0.11429(5) 0.0464(5) Uani 1 1 d . . .
C19' C 0.19912(11) 1.1322(3) 0.15161(9) 0.0374(7) Uani 1 1 d . . .
F19' F 0.15525(7) 1.1842(2) 0.13213(6) 0.0525(5) Uani 1 1 d . . .
C20' C 0.22931(12) 1.1960(3) 0.18090(9) 0.0363(7) Uani 1 1 d . . .
F20' F 0.21486(8) 1.31145(19) 0.18974(6) 0.0528(5) Uani 1 1 d . . .
C21' C 0.27440(11) 1.1420(3) 0.20072(8) 0.0327(7) Uani 1 1 d . . .
F21' F 0.30214(7) 1.21264(17) 0.22866(5) 0.0428(5) Uani 1 1 d . . .
C22' C 0.39123(11) 1.0457(3) 0.20012(8) 0.0283(6) Uani 1 1 d . . .
C23' C 0.39618(11) 1.0151(3) 0.16546(8) 0.0298(6) Uani 1 1 d . . .
F23' F 0.37027(7) 0.91353(17) 0.14799(5) 0.0372(4) Uani 1 1 d . . .
C24' C 0.42625(11) 1.0796(3) 0.14728(8) 0.0352(7) Uani 1 1 d . . .
F24' F 0.42885(7) 1.0430(2) 0.11390(5) 0.0487(5) Uani 1 1 d . . .
C25' C 0.45417(12) 1.1827(3) 0.16375(9) 0.0384(7) Uani 1 1 d . . .
F25' F 0.48453(8) 1.2462(2) 0.14666(6) 0.0541(5) Uani 1 1 d . . .
C26' C 0.45131(11) 1.2180(3) 0.19780(9) 0.0351(7) Uani 1 1 d . . .
F26' F 0.47815(7) 1.31918(18) 0.21385(6) 0.0489(5) Uani 1 1 d . . .
C27' C 0.42024(11) 1.1502(3) 0.21531(8) 0.0317(6) Uani 1 1 d . . .
F27' F 0.41976(7) 1.19248(18) 0.24892(5) 0.0428(4) Uani 1 1 d . . .
C30 C 0.4217(3) 0.4319(7) 0.3073(2) 0.0674(19) Uani 0.785(4) 1 d P A 1
H30A H 0.4408 0.3956 0.3309 0.081 Uiso 0.785(4) 1 calc PR A 1
H30B H 0.4348 0.3932 0.2877 0.081 Uiso 0.785(4) 1 calc PR A 1
Cl1 Cl 0.35377(6) 0.40223(14) 0.29973(5) 0.0716(6) Uani 0.785(4) 1 d P A 1
Cl2 Cl 0.42929(12) 0.6007(2) 0.30740(6) 0.0992(8) Uani 0.785(4) 1 d P A 1
C30' C 0.402(2) 0.422(6) 0.3000(16) 0.16(3) Uiso 0.215(4) 1 d P A 2
H30C H 0.3721 0.4489 0.2804 0.186 Uiso 0.215(4) 1 calc PR A 2
H30D H 0.4216 0.3575 0.2901 0.186 Uiso 0.215(4) 1 calc PR A 2
Cl1' Cl 0.3866(3) 0.3747(8) 0.3289(2) 0.106(3) Uiso 0.215(4) 1 d P A 2
Cl2' Cl 0.4419(4) 0.5560(10) 0.3179(3) 0.095(3) Uiso 0.215(4) 1 d P A 2

loop_
_atom_site_aniso_label
_atom_site_aniso_U_11
_atom_site_aniso_U_22
_atom_site_aniso_U_33
_atom_site_aniso_U_23
_atom_site_aniso_U_13
_atom_site_aniso_U_12
B 0.0266(16) 0.0361(19) 0.0309(17) -0.0034(14) 0.0089(13) -0.0014(14)
O1 0.0347(11) 0.0357(11) 0.0280(10) -0.0056(9) 0.0084(9) 0.0000(9)
N1 0.0401(15) 0.0341(14) 0.0366(15) -0.0045(12) 0.0131(12) -0.0019(12)
C1 0.0474(19) 0.0339(17) 0.052(2) -0.0024(15) 0.0210(16) 0.0006(15)
C2 0.057(2) 0.0344(18) 0.064(2) -0.0107(17) 0.0325(19) -0.0070(16)
C3 0.056(2) 0.044(2) 0.050(2) -0.0139(16) 0.0277(18) -0.0187(17)
C4 0.0431(18) 0.0461(19) 0.0394(18) -0.0099(15) 0.0192(15) -0.0172(15)
C5 0.050(2) 0.063(2) 0.0377(18) -0.0178(17) 0.0146(16) -0.0174(18)
C6 0.0420(19) 0.068(3) 0.0373(18) -0.0109(17) 0.0039(15) -0.0103(18)
C7 0.0399(18) 0.052(2) 0.0360(17) -0.0067(15) 0.0094(14) -0.0014(15)
C8 0.0348(16) 0.0348(16) 0.0305(15) -0.0030(13) 0.0115(13) -0.0065(13)
C9 0.0365(16) 0.0355(17) 0.0336(16) -0.0023(13) 0.0139(13) -0.0070(13)
C10 0.0315(15) 0.0396(17) 0.0255(14) -0.0036(12) 0.0084(12) 0.0005(13)
C11 0.0305(15) 0.0456(18) 0.0271(15) -0.0024(13) 0.0069(12) -0.0020(14)
F11 0.0290(9) 0.0555(12) 0.0461(11) 0.0031(9) 0.0037(8) -0.0060(8)
C12 0.0329(16) 0.052(2) 0.0319(16) -0.0041(15) 0.0028(13) 0.0089(15)
F12 0.0356(10) 0.0706(14) 0.0492(12) -0.0016(10) -0.0005(9) 0.0142(10)
C13 0.051(2) 0.0412(19) 0.0332(17) 0.0030(14) 0.0038(15) 0.0133(16)
F13 0.0691(15) 0.0502(13) 0.0588(13) 0.0136(11) 0.0045(11) 0.0180(11)
C14 0.050(2) 0.0396(18) 0.0356(17) 0.0035(14) 0.0102(15) -0.0063(15)
F14 0.0643(14) 0.0480(12) 0.0599(13) 0.0174(10) 0.0168(11) -0.0045(10)
C15 0.0316(16) 0.0417(18) 0.0266(15) -0.0007(13) 0.0071(12) 0.0001(13)
F15 0.0327(9) 0.0490(11) 0.0450(10) 0.0037(9) 0.0132(8) -0.0042(8)
C16 0.0283(14) 0.0361(16) 0.0246(14) -0.0003(12) 0.0077(11) -0.0018(12)
C17 0.0312(15) 0.0367(17) 0.0307(15) -0.0009(13) 0.0082(12) -0.0004(13)
F17 0.0415(10) 0.0404(10) 0.0397(10) -0.0080(8) 0.0054(8) 0.0056(8)
C18 0.0389(17) 0.0340(16) 0.0293(15) -0.0052(13) 0.0109(13) -0.0090(13)
F18 0.0511(11) 0.0419(11) 0.0452(11) -0.0120(9) 0.0046(9) -0.0081(9)
C19 0.0289(16) 0.054(2) 0.0313(16) 0.0019(15) 0.0025(13) -0.0073(14)
F19 0.0411(11) 0.0688(14) 0.0411(11) -0.0045(10) -0.0085(9) -0.0067(10)
C20 0.0320(16) 0.0424(18) 0.0332(16) 0.0060(14) 0.0067(13) 0.0061(14)
F20 0.0429(11) 0.0587(13) 0.0494(12) 0.0053(10) -0.0002(9) 0.0163(10)
C21 0.0333(16) 0.0321(16) 0.0324(15) 0.0006(12) 0.0134(13) -0.0024(12)
F21 0.0428(10) 0.0341(10) 0.0389(10) -0.0002(8) 0.0095(8) 0.0035(8)
C22 0.0289(15) 0.0412(18) 0.0291(15) -0.0007(13) 0.0048(12) -0.0048(13)
C23 0.0305(16) 0.0462(19) 0.0358(17) -0.0014(14) 0.0077(13) -0.0051(14)
F23 0.0444(11) 0.0536(12) 0.0406(10) -0.0046(9) 0.0159(8) -0.0005(9)
C24 0.0354(17) 0.067(2) 0.0333(17) 0.0003(16) 0.0132(14) -0.0077(16)
F24 0.0638(14) 0.0930(18) 0.0594(14) -0.0051(13) 0.0407(12) -0.0115(13)
C25 0.0396(19) 0.060(2) 0.0417(19) 0.0113(17) 0.0089(15) -0.0179(17)
F25 0.0639(14) 0.0811(17) 0.0614(14) 0.0208(12) 0.0264(12) -0.0237(12)
C26 0.0406(18) 0.044(2) 0.0395(18) 0.0065(15) 0.0011(15) -0.0116(15)
F26 0.0636(14) 0.0443(12) 0.0631(14) 0.0125(10) 0.0099(11) -0.0144(10)
C27 0.0340(16) 0.0403(18) 0.0312(16) 0.0012(13) 0.0054(13) -0.0044(13)
F27 0.0550(12) 0.0374(10) 0.0504(11) -0.0014(9) 0.0214(9) -0.0035(9)
B' 0.0278(16) 0.0344(18) 0.0265(16) -0.0038(14) 0.0075(13) -0.0016(14)
O1' 0.0311(11) 0.0430(12) 0.0258(10) -0.0024(9) 0.0049(8) 0.0045(9)
N1' 0.0315(13) 0.0372(14) 0.0290(13) -0.0033(11) 0.0055(11) 0.0034(11)
C1' 0.0399(18) 0.050(2) 0.0378(18) -0.0047(15) 0.0137(14) 0.0089(15)
C2' 0.0454(19) 0.061(2) 0.0324(17) -0.0081(16) 0.0127(15) 0.0007(17)
C3' 0.0395(18) 0.061(2) 0.0279(16) -0.0013(15) 0.0048(13) -0.0024(16)
C4' 0.0308(16) 0.0470(19) 0.0319(16) -0.0001(14) 0.0059(13) -0.0045(14)
C5' 0.0301(16) 0.061(2) 0.0370(18) 0.0016(16) -0.0005(14) 0.0053(15)
C6' 0.0269(16) 0.057(2) 0.048(2) -0.0055(17) 0.0060(14) 0.0056(15)
C7' 0.0316(16) 0.052(2) 0.0388(18) -0.0075(15) 0.0117(14) 0.0013(14)
C8' 0.0285(15) 0.0372(17) 0.0285(15) -0.0017(13) 0.0046(12) -0.0040(12)
C9' 0.0261(14) 0.0314(15) 0.0308(15) -0.0011(12) 0.0063(12) -0.0035(12)
C10' 0.0312(15) 0.0358(16) 0.0257(14) 0.0002(12) 0.0069(12) -0.0021(12)
C11' 0.0357(16) 0.0360(17) 0.0370(17) 0.0068(13) 0.0129(13) -0.0006(13)
F11' 0.0366(10) 0.0391(10) 0.0620(12) 0.0076(9) 0.0240(9) 0.0025(8)
C12' 0.0456(19) 0.0362(18) 0.049(2) 0.0042(15) 0.0162(16) 0.0083(15)
F12' 0.0671(15) 0.0461(12) 0.0888(17) 0.0087(12) 0.0367(13) 0.0226(11)
C13' 0.054(2) 0.0286(17) 0.051(2) 0.0051(15) 0.0010(17) -0.0001(15)
F13' 0.0761(16) 0.0294(11) 0.0962(19) 0.0096(11) 0.0135(14) 0.0008(10)
C14' 0.0356(17) 0.0404(19) 0.0472(19) 0.0108(15) 0.0044(14) -0.0080(14)
F14' 0.0420(11) 0.0490(12) 0.0876(17) 0.0243(12) 0.0043(11) -0.0145(9)
C15' 0.0308(16) 0.0412(18) 0.0318(16) 0.0047(13) 0.0042(12) -0.0011(13)
F15' 0.0320(9) 0.0523(12) 0.0529(11) 0.0091(9) 0.0166(8) -0.0001(8)
C16' 0.0291(14) 0.0339(16) 0.0249(14) 0.0004(12) 0.0109(11) -0.0014(12)
C17' 0.0325(15) 0.0312(16) 0.0292(15) -0.0013(12) 0.0101(12) -0.0027(12)
F17' 0.0388(10) 0.0368(10) 0.0347(9) -0.0075(8) 0.0091(8) -0.0022(8)
C18' 0.0313(15) 0.0451(18) 0.0260(15) -0.0004(13) 0.0049(12) -0.0060(13)
F18' 0.0408(10) 0.0573(12) 0.0349(10) -0.0076(9) -0.0018(8) -0.0055(9)
C19' 0.0275(15) 0.0458(19) 0.0364(17) 0.0095(14) 0.0037(13) 0.0044(13)
F19' 0.0379(10) 0.0633(14) 0.0492(12) 0.0073(10) -0.0017(9) 0.0125(9)
C20' 0.0368(17) 0.0326(16) 0.0413(18) 0.0012(14) 0.0131(14) 0.0030(13)
F20' 0.0511(12) 0.0409(11) 0.0615(13) -0.0052(10) 0.0052(10) 0.0141(9)
C21' 0.0321(15) 0.0364(17) 0.0293(15) -0.0036(13) 0.0072(12) -0.0033(13)
F21' 0.0409(10) 0.0377(10) 0.0446(11) -0.0110(8) 0.0011(8) 0.0002(8)
C22' 0.0257(14) 0.0312(15) 0.0269(14) -0.0021(12) 0.0046(11) 0.0001(12)
C23' 0.0272(14) 0.0295(15) 0.0310(15) -0.0027(12) 0.0043(12) -0.0018(12)
F23' 0.0418(10) 0.0388(10) 0.0312(9) -0.0076(7) 0.0095(8) -0.0094(8)
C24' 0.0304(15) 0.0457(19) 0.0296(15) 0.0022(13) 0.0076(12) -0.0009(14)
F24' 0.0468(11) 0.0719(14) 0.0306(9) -0.0007(9) 0.0156(8) -0.0081(10)
C25' 0.0299(16) 0.0407(18) 0.0430(18) 0.0111(15) 0.0063(13) -0.0046(13)
F25' 0.0488(12) 0.0607(13) 0.0545(12) 0.0138(10) 0.0166(10) -0.0179(10)
C26' 0.0269(15) 0.0314(16) 0.0430(18) -0.0004(13) 0.0015(13) -0.0038(12)
F26' 0.0421(11) 0.0362(10) 0.0640(13) -0.0051(9) 0.0055(9) -0.0144(8)
C27' 0.0304(15) 0.0330(16) 0.0303(15) -0.0047(12) 0.0051(12) 0.0019(12)
F27' 0.0466(11) 0.0435(11) 0.0384(10) -0.0146(8) 0.0111(8) -0.0094(8)
C30 0.054(4) 0.064(4) 0.082(5) -0.002(3) 0.012(3) 0.021(3)
Cl1 0.0709(10) 0.0647(9) 0.0917(12) -0.0027(7) 0.0433(9) -0.0043(7)
Cl2 0.144(2) 0.0775(14) 0.0720(12) -0.0010(10) 0.0205(13) -0.0411(14)

loop_
_atom_type_symbol
_atom_type_description
_atom_type_scat_dispersion_real
_atom_type_scat_dispersion_imag
_atom_type_scat_source
C C 0.0181 0.0091 'International Tables Vol C Tables 4.2.6.8 and 6.1.1.4'
H H 0.0000 0.0000 'International Tables Vol C Tables 4.2.6.8 and 6.1.1.4'
B B 0.0090 0.0039 'International Tables Vol C Tables 4.2.6.8 and 6.1.1.4'
N N 0.0311 0.0180 'International Tables Vol C Tables 4.2.6.8 and 6.1.1.4'
O O 0.0492 0.0322 'International Tables Vol C Tables 4.2.6.8 and 6.1.1.4'
F F 0.0727 0.0534 'International Tables Vol C Tables 4.2.6.8 and 6.1.1.4'
Cl Cl 0.3639 0.7018 'International Tables Vol C Tables 4.2.6.8 and 6.1.1.4'

loop_
_geom_angle_atom_site_label_1
_geom_angle_atom_site_label_2
_geom_angle_atom_site_label_3
_geom_angle
_geom_angle_site_symmetry_1
_geom_angle_site_symmetry_3
_geom_angle_publ_flag
O1 B C10 107.8(2) . . ?
O1 B C22 112.9(3) . . ?
C10 B C22 115.6(2) . . ?
O1 B C16 103.2(2) . . ?
C10 B C16 112.7(3) . . ?
C22 B C16 104.0(2) . . ?
C8 O1 B 126.8(2) . . ?
C1 N1 C9 123.8(3) . . ?
N1 C1 C2 119.2(3) . . ?
C3 C2 C1 119.3(3) . . ?
C2 C3 C4 121.6(3) . . ?
C3 C4 C9 116.9(3) . . ?
C3 C4 C5 125.3(3) . . ?
C9 C4 C5 117.7(3) . . ?
C6 C5 C4 119.6(3) . . ?
C5 C6 C7 122.3(3) . . ?
C8 C7 C6 120.7(3) . . ?
O1 C8 C7 129.1(3) . . ?
O1 C8 C9 113.8(3) . . ?
C7 C8 C9 117.1(3) . . ?
N1 C9 C4 119.0(3) . . ?
N1 C9 C8 118.3(3) . . ?
C4 C9 C8 122.6(3) . . ?
C15 C10 C11 113.0(3) . . ?
C15 C10 B 119.1(3) . . ?
C11 C10 B 127.9(3) . . ?
F11 C11 C12 116.1(3) . . ?
F11 C11 C10 120.5(3) . . ?
C12 C11 C10 123.4(3) . . ?
F12 C12 C13 119.6(3) . . ?
F12 C12 C11 119.7(3) . . ?
C13 C12 C11 120.6(3) . . ?
F13 C13 C12 121.1(3) . . ?
F13 C13 C14 120.4(3) . . ?
C12 C13 C14 118.6(3) . . ?
F14 C14 C15 120.9(3) . . ?
F14 C14 C13 120.0(3) . . ?
C15 C14 C13 119.1(3) . . ?
F15 C15 C14 115.4(3) . . ?
F15 C15 C10 119.3(3) . . ?
C14 C15 C10 125.3(3) . . ?
C21 C16 C17 112.2(3) . . ?
C21 C16 B 120.2(3) . . ?
C17 C16 B 127.6(3) . . ?
F17 C17 C18 115.1(3) . . ?
F17 C17 C16 120.6(3) . . ?
C18 C17 C16 124.2(3) . . ?
F18 C18 C19 119.6(3) . . ?
F18 C18 C17 120.5(3) . . ?
C19 C18 C17 119.8(3) . . ?
F19 C19 C18 120.5(3) . . ?
F19 C19 C20 120.6(3) . . ?
C18 C19 C20 118.9(3) . . ?
F20 C20 C19 120.5(3) . . ?
F20 C20 C21 120.3(3) . . ?
C19 C20 C21 119.2(3) . . ?
F21 C21 C20 114.4(3) . . ?
F21 C21 C16 120.0(3) . . ?
C20 C21 C16 125.6(3) . . ?
C27 C22 C23 113.4(3) . . ?
C27 C22 B 126.9(3) . . ?
C23 C22 B 119.1(3) . . ?
F23 C23 C24 116.9(3) . . ?
F23 C23 C22 119.0(3) . . ?
C24 C23 C22 124.0(3) . . ?
F24 C24 C25 120.1(3) . . ?
F24 C24 C23 120.3(3) . . ?
C25 C24 C23 119.6(3) . . ?
F25 C25 C26 120.3(4) . . ?
F25 C25 C24 120.2(3) . . ?
C26 C25 C24 119.5(3) . . ?
F26 C26 C25 120.6(3) . . ?
F26 C26 C27 120.2(3) . . ?
C25 C26 C27 119.2(3) . . ?
F27 C27 C22 121.6(3) . . ?
F27 C27 C26 114.1(3) . . ?
C22 C27 C26 124.3(3) . . ?
O1' B' C22' 113.8(2) . . ?
O1' B' C10' 107.7(2) . . ?
C22' B' C10' 113.9(2) . . ?
O1' B' C16' 104.0(2) . . ?
C22' B' C16' 103.8(2) . . ?
C10' B' C16' 113.3(2) . . ?
C8' O1' B' 128.0(2) . . ?
C1' N1' C9' 123.2(3) . . ?
N1' C1' C2' 119.5(3) . . ?
C3' C2' C1' 119.7(3) . . ?
C2' C3' C4' 121.4(3) . . ?
C3' C4' C9' 117.2(3) . . ?
C3' C4' C5' 124.8(3) . . ?
C9' C4' C5' 118.0(3) . . ?
C6' C5' C4' 118.9(3) . . ?
C5' C6' C7' 122.7(3) . . ?
C8' C7' C6' 120.2(3) . . ?
O1' C8' C7' 129.5(3) . . ?
O1' C8' C9' 113.5(3) . . ?
C7' C8' C9' 117.0(3) . . ?
N1' C9' C4' 119.0(3) . . ?
N1' C9' C8' 118.0(3) . . ?
C4' C9' C8' 123.0(3) . . ?
C15' C10' C11' 113.0(3) . . ?
C15' C10' B' 121.0(3) . . ?
C11' C10' B' 126.1(3) . . ?
F11' C11' C12' 114.6(3) . . ?
F11' C11' C10' 120.8(3) . . ?
C12' C11' C10' 124.6(3) . . ?
F12' C12' C13' 120.2(3) . . ?
F12' C12' C11' 120.2(3) . . ?
C13' C12' C11' 119.6(3) . . ?
F13' C13' C14' 121.0(3) . . ?
F13' C13' C12' 120.5(3) . . ?
C14' C13' C12' 118.5(3) . . ?
F14' C14' C13' 120.0(3) . . ?
F14' C14' C15' 120.1(3) . . ?
C13' C14' C15' 119.9(3) . . ?
F15' C15' C14' 115.6(3) . . ?
F15' C15' C10' 120.0(3) . . ?
C14' C15' C10' 124.4(3) . . ?
C17' C16' C21' 112.5(3) . . ?
C17' C16' B' 126.3(3) . . ?
C21' C16' B' 121.2(3) . . ?
F17' C17' C18' 114.5(3) . . ?
F17' C17' C16' 120.8(3) . . ?
C18' C17' C16' 124.7(3) . . ?
F18' C18' C19' 119.8(3) . . ?
F18' C18' C17' 120.2(3) . . ?
C19' C18' C17' 120.0(3) . . ?
F19' C19' C18' 121.3(3) . . ?
F19' C19' C20' 120.3(3) . . ?
C18' C19' C20' 118.4(3) . . ?
F20' C20' C19' 119.6(3) . . ?
F20' C20' C21' 120.5(3) . . ?
C19' C20' C21' 120.0(3) . . ?
F21' C21' C20' 115.9(3) . . ?
F21' C21' C16' 119.6(3) . . ?
C20' C21' C16' 124.5(3) . . ?
C27' C22' C23' 113.3(3) . . ?
C27' C22' B' 126.2(3) . . ?
C23' C22' B' 120.1(2) . . ?
F23' C23' C24' 116.2(3) . . ?
F23' C23' C22' 118.9(3) . . ?
C24' C23' C22' 124.9(3) . . ?
F24' C24' C23' 120.9(3) . . ?
F24' C24' C25' 120.0(3) . . ?
C23' C24' C25' 119.1(3) . . ?
F25' C25' C26' 120.7(3) . . ?
F25' C25' C24' 120.1(3) . . ?
C26' C25' C24' 119.2(3) . . ?
F26' C26' C25' 119.4(3) . . ?
F26' C26' C27' 120.6(3) . . ?
C25' C26' C27' 120.0(3) . . ?
F27' C27' C22' 120.8(3) . . ?
F27' C27' C26' 115.7(3) . . ?
C22' C27' C26' 123.5(3) . . ?
Cl2 C30 Cl1 106.4(3) . . ?
Cl1' C30' Cl2' 105(4) . . ?

loop_
_geom_bond_atom_site_label_1
_geom_bond_atom_site_label_2
_geom_bond_distance
_geom_bond_site_symmetry_2
_geom_bond_publ_flag
B O1 1.508(4) . ?
B C10 1.654(5) . ?
B C22 1.656(5) . ?
B C16 1.664(4) . ?
O1 C8 1.337(4) . ?
N1 C1 1.331(4) . ?
N1 C9 1.356(4) . ?
C1 C2 1.388(5) . ?
C2 C3 1.370(6) . ?
C3 C4 1.405(5) . ?
C4 C9 1.414(4) . ?
C4 C5 1.415(5) . ?
C5 C6 1.363(5) . ?
C6 C7 1.417(5) . ?
C7 C8 1.371(5) . ?
C8 C9 1.432(4) . ?
C10 C15 1.386(4) . ?
C10 C11 1.392(4) . ?
C11 F11 1.347(4) . ?
C11 C12 1.387(5) . ?
C12 F12 1.350(4) . ?
C12 C13 1.363(5) . ?
C13 F13 1.342(4) . ?
C13 C14 1.380(5) . ?
C14 F14 1.352(4) . ?
C14 C15 1.376(5) . ?
C15 F15 1.364(3) . ?
C16 C21 1.386(4) . ?
C16 C17 1.393(4) . ?
C17 F17 1.355(4) . ?
C17 C18 1.389(4) . ?
C18 F18 1.348(3) . ?
C18 C19 1.365(5) . ?
C19 F19 1.350(3) . ?
C19 C20 1.372(5) . ?
C20 F20 1.350(4) . ?
C20 C21 1.374(4) . ?
C21 F21 1.368(3) . ?
C22 C27 1.386(5) . ?
C22 C23 1.398(4) . ?
C23 F23 1.350(4) . ?
C23 C24 1.377(5) . ?
C24 F24 1.347(4) . ?
C24 C25 1.373(5) . ?
C25 F25 1.351(4) . ?
C25 C26 1.370(5) . ?
C26 F26 1.346(4) . ?
C26 C27 1.388(5) . ?
C27 F27 1.359(4) . ?
B' O1' 1.491(4) . ?
B' C22' 1.655(4) . ?
B' C10' 1.659(5) . ?
B' C16' 1.666(4) . ?
O1' C8' 1.337(3) . ?
N1' C1' 1.333(4) . ?
N1' C9' 1.361(4) . ?
C1' C2' 1.384(5) . ?
C2' C3' 1.358(5) . ?
C3' C4' 1.405(5) . ?
C4' C9' 1.409(4) . ?
C4' C5' 1.412(5) . ?
C5' C6' 1.365(5) . ?
C6' C7' 1.411(5) . ?
C7' C8' 1.377(4) . ?
C8' C9' 1.416(4) . ?
C10' C15' 1.387(4) . ?
C10' C11' 1.388(4) . ?
C11' F11' 1.357(4) . ?
C11' C12' 1.379(5) . ?
C12' F12' 1.344(4) . ?
C12' C13' 1.377(5) . ?
C13' F13' 1.340(4) . ?
C13' C14' 1.371(5) . ?
C14' F14' 1.349(4) . ?
C14' C15' 1.379(5) . ?
C15' F15' 1.359(4) . ?
C16' C17' 1.391(4) . ?
C16' C21' 1.398(4) . ?
C17' F17' 1.364(3) . ?
C17' C18' 1.380(4) . ?
C18' F18' 1.354(3) . ?
C18' C19' 1.373(5) . ?
C19' F19' 1.343(3) . ?
C19' C20' 1.375(5) . ?
C20' F20' 1.345(4) . ?
C20' C21' 1.379(4) . ?
C21' F21' 1.355(3) . ?
C22' C27' 1.388(4) . ?
C22' C23' 1.395(4) . ?
C23' F23' 1.355(3) . ?
C23' C24' 1.371(4) . ?
C24' F24' 1.344(4) . ?
C24' C25' 1.378(5) . ?
C25' F25' 1.344(4) . ?
C25' C26' 1.367(5) . ?
C26' F26' 1.344(3) . ?
C26' C27' 1.392(4) . ?
C27' F27' 1.356(3) . ?
C30 Cl2 1.788(8) . ?
C30 Cl1 1.809(8) . ?
C30' Cl1' 1.37(6) . ?
C30' Cl2' 1.80(6) . ?
